data_7127815
loop_
_publ_author_name
'de Bruin-Dickason, Caspar N'
'Rosengarten, Christopher A.'
'Deacon, Glen B.'
'Jones, Cameron'

_publ_section_title
;
 Enantiopure dimagnesium(i) and magnesium(ii) hydride complexes
 incorporating chiral amidinate or \b-diketiminate ligands.
;
_journal_issue 13
_journal_name_full 'Chemical communications (Cambridge, England)'
_journal_page_first 1599
_journal_page_last 1602
_journal_paper_doi 10.1039/d0cc07947b
_journal_volume 57
_journal_year 2021
_chemical_formula_sum 'C108 H124 Mg2 N4 O4'
_chemical_formula_weight 1590.72
_space_group_crystal_system monoclinic
_space_group_IT_number 4
_space_group_name_Hall 'P 2yb'
_space_group_name_H-M_alt 'P 1 21 1'
_atom_sites_solution_hydrogens mixed
_audit_creation_method SHELXL-2016/6
_audit_update_record
;
2020-12-03 deposited with the CCDC.	2021-01-12 downloaded from the CCDC.
;
_cell_angle_alpha 90
_cell_angle_beta 105.348(2)
_cell_angle_gamma 90
_cell_formula_units_Z 2
_cell_length_a 13.2573(8)
_cell_length_b 23.7844(17)
_cell_length_c 14.6312(11)
_cell_measurement_reflns_used 3729
_cell_measurement_temperature 123(2)
_cell_measurement_theta_max 21.19
_cell_measurement_theta_min 2.24
_cell_volume 4448.9(5)
_computing_cell_refinement 'CrysAlisPro 1.171.39.46 (Rigaku OD, 2018)'
_computing_data_collection 'CrysAlisPro 1.171.39.46 (Rigaku OD, 2018)'
_computing_data_reduction 'CrysAlisPro 1.171.39.46 (Rigaku OD, 2018)'
_computing_molecular_graphics xseed
_computing_publication_material Ciftab
_computing_structure_refinement 'SHELXL-2016/6 (Sheldrick, 2016)'
_computing_structure_solution 'SHELXT 2014/5 (Sheldrick, 2014)'
_diffrn_ambient_temperature 123(2)
_diffrn_measured_fraction_theta_full 0.998
_diffrn_measured_fraction_theta_max 0.998
_diffrn_measurement_device_type 'XtaLAB Synergy, Dualflex, HyPix'
_diffrn_radiation_type MoK\a
_diffrn_radiation_wavelength 0.71073
_diffrn_reflns_av_R_equivalents 0.1718
_diffrn_reflns_av_unetI/netI 0.2251
_diffrn_reflns_Laue_measured_fraction_full 0.998
_diffrn_reflns_Laue_measured_fraction_max 0.998
_diffrn_reflns_limit_h_max 16
_diffrn_reflns_limit_h_min -11
_diffrn_reflns_limit_k_max 28
_diffrn_reflns_limit_k_min -28
_diffrn_reflns_limit_l_max 17
_diffrn_reflns_limit_l_min -17
_diffrn_reflns_number 39019
_diffrn_reflns_point_group_measured_fraction_full 0.995
_diffrn_reflns_point_group_measured_fraction_max 0.995
_diffrn_reflns_theta_full 25.242
_diffrn_reflns_theta_max 25.500
_diffrn_reflns_theta_min 2.947
_diffrn_source 'micro-focus sealed X-ray tube'
_exptl_absorpt_coefficient_mu 0.084
_exptl_absorpt_correction_T_max 0.7453
_exptl_absorpt_correction_T_min 0.6024
_exptl_absorpt_correction_type multi-scan
_exptl_absorpt_process_details
;
CrysAlisPro 1.171.39.46 (Rigaku Oxford Diffraction, 2018)
Empirical absorption correction using spherical harmonics,
 implemented in SCALE3 ABSPACK scaling algorithm.
;
_exptl_crystal_colour colorless
_exptl_crystal_density_diffrn 1.187
_exptl_crystal_description block
_exptl_crystal_F_000 1712
_exptl_crystal_size_max 0.160
_exptl_crystal_size_mid 0.130
_exptl_crystal_size_min 0.100
_refine_diff_density_max 0.473
_refine_diff_density_min -0.436
_refine_diff_density_rms 0.070
_refine_ls_abs_structure_details
;
 Flack x determined using 2222 quotients [(I+)-(I-)]/[(I+)+(I-)]
 (Parsons, Flack and Wagner, Acta Cryst. B69 (2013) 249-259).
;
_refine_ls_abs_structure_Flack -0.1(4)
_refine_ls_extinction_method none
_refine_ls_goodness_of_fit_ref 0.974
_refine_ls_hydrogen_treatment mixed
_refine_ls_matrix_type full
_refine_ls_number_parameters 1086
_refine_ls_number_reflns 16478
_refine_ls_number_restraints 89
_refine_ls_restrained_S_all 0.984
_refine_ls_R_factor_all 0.1724
_refine_ls_R_factor_gt 0.0843
_refine_ls_shift/su_max 0.000
_refine_ls_shift/su_mean 0.000
_refine_ls_structure_factor_coef Fsqd
_refine_ls_weighting_details 'w=1/[\s^2^(Fo^2^)+(0.0752P)^2^] where P=(Fo^2^+2Fc^2^)/3'
_refine_ls_weighting_scheme calc
_refine_ls_wR_factor_gt 0.1762
_refine_ls_wR_factor_ref 0.2204
_reflns_Friedel_coverage 0.943
_reflns_Friedel_fraction_full 0.992
_reflns_Friedel_fraction_max 0.991
_reflns_number_gt 8393
_reflns_number_total 16478
_reflns_threshold_expression 'I > 2\s(I)'
_cod_data_source_file d0cc07947b2.cif
_cod_data_source_block Cj1473
_cod_depositor_comments 'Adding full bibliography for 7127812--7127817.cif.'
_cod_original_sg_symbol_H-M 'P 21'
_cod_database_code 7127815
_shelx_shelxl_version_number 2016/6
_shelx_space_group_comment
;
The symmetry employed for this shelxl refinement is uniquely defined
by the following loop, which should always be used as a source of
symmetry information in preference to the above space-group names.
They are only intended as comments.
;
_shelx_estimated_absorpt_t_min 0.987
_shelx_estimated_absorpt_t_max 0.992

loop_
_space_group_symop_operation_xyz
'x, y, z'
'-x, y+1/2, -z'

loop_
_atom_site_label
_atom_site_type_symbol
_atom_site_fract_x
_atom_site_fract_y
_atom_site_fract_z
_atom_site_U_iso_or_equiv
_atom_site_adp_type
_atom_site_occupancy
_atom_site_site_symmetry_order
_atom_site_calc_flag
_atom_site_refinement_flags_posn
_atom_site_refinement_flags_adp
_atom_site_refinement_flags_occupancy
_atom_site_disorder_assembly
_atom_site_disorder_group
Mg1 Mg -0.1023(2) 0.76816(12) -0.3516(2) 0.0258(7) Uani 1 1 d D . . . .
O1 O 0.0571(4) 0.7538(3) -0.3066(4) 0.0360(17) Uani 1 1 d . . . . .
N1 N -0.1386(5) 0.7582(3) -0.4973(5) 0.0308(19) Uani 1 1 d . . . . .
C1 C -0.1507(9) 0.7105(4) -0.5630(8) 0.048(3) Uani 1 1 d . . . . .
H3 H -0.122247 0.721526 -0.617321 0.057 Uiso 1 1 calc R U . . .
H1 H -0.150(5) 0.6975(14) -0.317(5) 0.013(19) Uiso 1 1 d D . . . .
Mg2 Mg -0.16481(19) 0.72585(12) -0.1880(2) 0.0202(6) Uani 1 1 d D . . . .
O2 O -0.3203(4) 0.7473(3) -0.2224(4) 0.0338(16) Uani 1 1 d . . . . .
N2 N -0.1255(5) 0.8435(3) -0.4374(5) 0.0252(17) Uani 1 1 d . . . . .
C2 C -0.0861(10) 0.6607(5) -0.5108(9) 0.065(4) Uani 1 1 d . . . . .
H2A H -0.011398 0.668819 -0.500108 0.097 Uiso 1 1 calc R U . . .
H2B H -0.103892 0.626619 -0.549230 0.097 Uiso 1 1 calc R U . . .
H2C H -0.101926 0.655075 -0.449658 0.097 Uiso 1 1 calc R U . . .
H2 H -0.113(5) 0.7931(16) -0.229(5) 0.02(2) Uiso 1 1 d D . . . .
O3 O 0.3516(11) 0.8128(6) 0.0046(12) 0.181(6) Uani 1 1 d D U . . .
N3 N -0.1078(5) 0.7328(3) -0.0391(5) 0.0213(16) Uani 1 1 d . . . . .
C3 C -0.2612(10) 0.6906(5) -0.6017(8) 0.048(3) Uani 1 1 d . U . . .
O4 O -0.3098(9) 1.2046(5) -0.3467(9) 0.132(4) Uani 1 1 d D U . . .
N4 N -0.1708(5) 0.6528(3) -0.1053(5) 0.0150(15) Uani 1 1 d . . . . .
C4 C -0.3447(8) 0.7148(5) -0.5726(8) 0.056(3) Uani 1 1 d . U . . .
H4 H -0.330284 0.743542 -0.525824 0.067 Uiso 1 1 calc R U . . .
C5 C -0.4493(10) 0.6974(6) -0.6109(10) 0.080(5) Uani 1 1 d . U . . .
H5 H -0.505732 0.712948 -0.590605 0.096 Uiso 1 1 calc R U . . .
C6 C -0.4649(11) 0.6539(6) -0.6842(10) 0.074(4) Uani 1 1 d . U . . .
H6 H -0.533818 0.641304 -0.713803 0.089 Uiso 1 1 calc R U . . .
C7 C -0.3848(14) 0.6317(7) -0.7099(11) 0.089(5) Uani 1 1 d . U . . .
H7 H -0.398178 0.602776 -0.756285 0.106 Uiso 1 1 calc R U . . .
C8 C -0.2848(13) 0.6486(5) -0.6730(9) 0.076(4) Uani 1 1 d . U . . .
H8 H -0.230179 0.632230 -0.694920 0.091 Uiso 1 1 calc R U . . .
C9 C -0.1371(6) 0.8135(4) -0.5170(7) 0.027(2) Uani 1 1 d . . . . .
C10 C -0.1408(7) 0.8361(4) -0.6172(7) 0.030(2) Uani 1 1 d . . . . .
C11 C -0.1445(8) 0.9002(4) -0.6260(7) 0.041(3) Uani 1 1 d . . . . .
H11A H -0.080658 0.916320 -0.584354 0.062 Uiso 1 1 calc R U . . .
H11B H -0.205550 0.914567 -0.607486 0.062 Uiso 1 1 calc R U . . .
H11C H -0.149627 0.910924 -0.691751 0.062 Uiso 1 1 calc R U . . .
C12 C -0.2386(7) 0.8146(4) -0.6918(7) 0.038(3) Uani 1 1 d . . . . .
H12A H -0.247194 0.835792 -0.750852 0.057 Uiso 1 1 calc R U . . .
H12B H -0.300569 0.819900 -0.668149 0.057 Uiso 1 1 calc R U . . .
H12C H -0.230165 0.774604 -0.703775 0.057 Uiso 1 1 calc R U . . .
C13 C -0.0367(7) 0.8185(5) -0.6394(7) 0.041(3) Uani 1 1 d . . . . .
H13A H 0.021583 0.839352 -0.598164 0.062 Uiso 1 1 calc R U . . .
H13B H -0.040716 0.826943 -0.705805 0.062 Uiso 1 1 calc R U . . .
H13C H -0.025444 0.778068 -0.628163 0.062 Uiso 1 1 calc R U . . .
C14 C -0.1258(7) 0.9034(4) -0.4276(6) 0.027(2) Uani 1 1 d . . . . .
C15 C -0.2214(6) 0.9321(4) -0.4329(6) 0.0200(19) Uani 1 1 d . . . . .
C16 C -0.2202(6) 0.9900(4) -0.4217(6) 0.026(2) Uani 1 1 d . . . . .
H16 H -0.284388 1.008958 -0.425884 0.031 Uiso 1 1 calc R U . . .
C17 C -0.1294(6) 1.0212(4) -0.4047(6) 0.026(2) Uani 1 1 d . . . . .
C18 C -0.0359(6) 0.9924(4) -0.3906(6) 0.027(2) Uani 1 1 d . . . . .
H18 H 0.027806 1.012933 -0.373341 0.033 Uiso 1 1 calc R U . . .
C19 C -0.0319(6) 0.9344(4) -0.4009(6) 0.023(2) Uani 1 1 d . . . . .
C20 C 0.0743(6) 0.9057(4) -0.3763(6) 0.027(2) Uani 1 1 d . . . . .
H20 H 0.060740 0.864278 -0.379773 0.032 Uiso 1 1 calc R U . . .
C21 C 0.1307(6) 0.9191(4) -0.2728(7) 0.025(2) Uani 1 1 d . . . . .
C22 C 0.0843(7) 0.9007(4) -0.2034(7) 0.032(2) Uani 1 1 d . . . . .
H22 H 0.023534 0.877781 -0.220418 0.038 Uiso 1 1 calc R U . . .
C23 C 0.1265(8) 0.9158(4) -0.1086(7) 0.040(3) Uani 1 1 d . . . . .
H23 H 0.094397 0.902766 -0.061745 0.048 Uiso 1 1 calc R U . . .
C24 C 0.2124(7) 0.9488(4) -0.0828(7) 0.031(2) Uani 1 1 d . . . . .
H24 H 0.240281 0.958957 -0.018206 0.037 Uiso 1 1 calc R U . . .
C25 C 0.2597(7) 0.9676(4) -0.1510(7) 0.039(3) Uani 1 1 d . . . . .
H25 H 0.320634 0.990389 -0.133532 0.047 Uiso 1 1 calc R U . . .
C26 C 0.2164(6) 0.9527(4) -0.2463(7) 0.032(2) Uani 1 1 d . . . . .
H26 H 0.247811 0.966488 -0.293200 0.039 Uiso 1 1 calc R U . . .
C27 C 0.1436(7) 0.9182(4) -0.4431(7) 0.035(3) Uani 1 1 d . . . . .
C28 C 0.2329(7) 0.8870(5) -0.4354(8) 0.049(3) Uani 1 1 d . . . . .
H28 H 0.250509 0.858647 -0.388147 0.059 Uiso 1 1 calc R U . . .
C29 C 0.2975(8) 0.8957(6) -0.4937(9) 0.065(4) Uani 1 1 d . . . . .
H29 H 0.358238 0.873201 -0.487017 0.078 Uiso 1 1 calc R U . . .
C30 C 0.2733(8) 0.9378(6) -0.5631(9) 0.064(4) Uani 1 1 d . . . . .
H30 H 0.318555 0.945016 -0.602398 0.077 Uiso 1 1 calc R U . . .
C31 C 0.1845(7) 0.9679(6) -0.5734(8) 0.059(4) Uani 1 1 d . . . . .
H31 H 0.166211 0.995414 -0.621975 0.071 Uiso 1 1 calc R U . . .
C32 C 0.1196(7) 0.9592(5) -0.5140(8) 0.049(3) Uani 1 1 d . . . . .
H32 H 0.058381 0.981455 -0.521705 0.059 Uiso 1 1 calc R U . . .
C33 C -0.1322(7) 1.0849(4) -0.3974(7) 0.032(2) Uani 1 1 d . . . . .
H33A H -0.074220 1.097650 -0.344901 0.049 Uiso 1 1 calc R U . . .
H33B H -0.198732 1.096570 -0.385891 0.049 Uiso 1 1 calc R U . . .
H33C H -0.125616 1.101688 -0.456744 0.049 Uiso 1 1 calc R U . . .
C34 C -0.3239(6) 0.8997(4) -0.4438(6) 0.025(2) Uani 1 1 d . . . . .
H34 H -0.304612 0.860258 -0.422434 0.030 Uiso 1 1 calc R U . . .
C35 C -0.3929(6) 0.8963(4) -0.5471(7) 0.029(2) Uani 1 1 d . . . . .
C36 C -0.3979(7) 0.9396(4) -0.6121(7) 0.034(2) Uani 1 1 d . . . . .
H36 H -0.355654 0.972073 -0.594006 0.041 Uiso 1 1 calc R U . . .
C37 C -0.4638(7) 0.9360(5) -0.7028(7) 0.038(3) Uani 1 1 d . . . . .
H37 H -0.466360 0.965592 -0.746944 0.046 Uiso 1 1 calc R U . . .
C38 C -0.5255(7) 0.8892(5) -0.7283(9) 0.050(3) Uani 1 1 d . . . . .
H38 H -0.570774 0.886799 -0.790500 0.060 Uiso 1 1 calc R U . . .
C39 C -0.5232(7) 0.8454(5) -0.6657(8) 0.042(3) Uani 1 1 d . . . . .
H39 H -0.565893 0.813099 -0.684374 0.051 Uiso 1 1 calc R U . . .
C40 C -0.4566(6) 0.8497(4) -0.5740(7) 0.033(2) Uani 1 1 d . . . . .
H40 H -0.455160 0.820359 -0.529720 0.040 Uiso 1 1 calc R U . . .
C41 C -0.3860(6) 0.9235(4) -0.3795(7) 0.025(2) Uani 1 1 d . . . . .
C42 C -0.4669(6) 0.9622(5) -0.4094(8) 0.041(3) Uani 1 1 d . . . . .
H42 H -0.486048 0.973737 -0.473857 0.049 Uiso 1 1 calc R U . . .
C43 C -0.5203(8) 0.9843(5) -0.3480(9) 0.052(3) Uani 1 1 d . . . . .
H43 H -0.575585 1.010392 -0.370443 0.063 Uiso 1 1 calc R U . . .
C44 C -0.4928(7) 0.9683(5) -0.2548(8) 0.046(3) Uani 1 1 d . . . . .
H44 H -0.528777 0.983416 -0.212219 0.055 Uiso 1 1 calc R U . . .
C45 C -0.4139(8) 0.9307(5) -0.2230(8) 0.047(3) Uani 1 1 d . . . . .
H45 H -0.395886 0.919635 -0.158324 0.057 Uiso 1 1 calc R U . . .
C46 C -0.3592(7) 0.9082(5) -0.2835(7) 0.038(3) Uani 1 1 d . . . . .
H46 H -0.303732 0.882431 -0.259835 0.046 Uiso 1 1 calc R U . . .
C47 C 0.1115(7) 0.7397(5) -0.2106(8) 0.046(3) Uani 1 1 d . . . . .
H47A H 0.069832 0.712675 -0.184301 0.055 Uiso 1 1 calc R U . . .
H47B H 0.122721 0.773922 -0.170689 0.055 Uiso 1 1 calc R U . . .
C48 C 0.2145(7) 0.7141(6) -0.2113(8) 0.060(4) Uani 1 1 d D . . . .
H48A H 0.269477 0.723411 -0.152843 0.072 Uiso 1 1 calc R U . A 1
H48B H 0.209368 0.672809 -0.218954 0.072 Uiso 1 1 calc R U . A 1
C49 C 0.2345(10) 0.7420(16) -0.2963(14) 0.071(10) Uani 0.64(5) 1 d D . P B 1
H49A H 0.282854 0.719265 -0.322491 0.085 Uiso 0.64(5) 1 calc R U P B 1
H49B H 0.265129 0.779860 -0.280081 0.085 Uiso 0.64(5) 1 calc R U P B 1
C50 C 0.1286(7) 0.7460(6) -0.3660(8) 0.062(4) Uani 1 1 d D . . . .
H50A H 0.125333 0.778284 -0.409303 0.075 Uiso 1 1 calc R U . B 1
H50B H 0.111984 0.711110 -0.403964 0.075 Uiso 1 1 calc R U . B 1
C51 C -0.0607(6) 0.7745(3) 0.0348(6) 0.025(2) Uani 1 1 d . . . . .
H51 H -0.066425 0.759662 0.097180 0.030 Uiso 1 1 calc R U . . .
C52 C 0.0556(7) 0.7810(4) 0.0397(8) 0.041(3) Uani 1 1 d . . . . .
H52A H 0.091643 0.745219 0.059066 0.061 Uiso 1 1 calc R U . . .
H52B H 0.086363 0.810166 0.086003 0.061 Uiso 1 1 calc R U . . .
H52C H 0.063229 0.791734 -0.022778 0.061 Uiso 1 1 calc R U . . .
C53 C -0.1159(6) 0.8306(4) 0.0177(7) 0.026(2) Uani 1 1 d . . . . .
C54 C -0.1193(8) 0.8617(4) -0.0640(7) 0.036(2) Uani 1 1 d . . . . .
H54 H -0.089924 0.846954 -0.111578 0.043 Uiso 1 1 calc R U . . .
C55 C -0.1657(8) 0.9141(4) -0.0748(8) 0.045(3) Uani 1 1 d . . . . .
H55 H -0.165387 0.936150 -0.128881 0.054 Uiso 1 1 calc R U . . .
C56 C -0.2114(8) 0.9344(4) -0.0097(8) 0.046(3) Uani 1 1 d . . . . .
H56 H -0.245552 0.969814 -0.020217 0.055 Uiso 1 1 calc R U . . .
C57 C -0.2099(8) 0.9050(4) 0.0717(8) 0.045(3) Uani 1 1 d . . . . .
H57 H -0.240504 0.920106 0.118140 0.054 Uiso 1 1 calc R U . . .
C58 C -0.1624(7) 0.8528(4) 0.0836(7) 0.037(2) Uani 1 1 d . . . . .
H58 H -0.161731 0.831664 0.138841 0.045 Uiso 1 1 calc R U . . .
C59 C -0.1345(6) 0.6807(3) -0.0236(6) 0.0190(19) Uani 1 1 d . . . . .
C60 C -0.1422(6) 0.6598(4) 0.0748(6) 0.021(2) Uani 1 1 d . . . . .
C61 C -0.2291(6) 0.6947(4) 0.0988(7) 0.027(2) Uani 1 1 d . . . . .
H61A H -0.234368 0.684792 0.162408 0.041 Uiso 1 1 calc R U . . .
H61B H -0.295878 0.686834 0.052452 0.041 Uiso 1 1 calc R U . . .
H61C H -0.212683 0.734794 0.096914 0.041 Uiso 1 1 calc R U . . .
C62 C -0.0380(6) 0.6638(4) 0.1536(6) 0.027(2) Uani 1 1 d . . . . .
H62A H 0.020892 0.659019 0.125599 0.040 Uiso 1 1 calc R U . . .
H62B H -0.035899 0.634198 0.200710 0.040 Uiso 1 1 calc R U . . .
H62C H -0.033188 0.700652 0.184394 0.040 Uiso 1 1 calc R U . . .
C63 C -0.1763(6) 0.5981(4) 0.0750(6) 0.024(2) Uani 1 1 d . . . . .
H63A H -0.121583 0.573684 0.062936 0.036 Uiso 1 1 calc R U . . .
H63B H -0.241432 0.592333 0.025366 0.036 Uiso 1 1 calc R U . . .
H63C H -0.187472 0.588789 0.136833 0.036 Uiso 1 1 calc R U . . .
C64 C -0.1693(5) 0.5939(3) -0.1198(6) 0.0157(18) Uani 1 1 d . . . . .
C65 C -0.2655(6) 0.5643(4) -0.1550(6) 0.0203(19) Uani 1 1 d . . . . .
C66 C -0.2617(6) 0.5082(3) -0.1760(6) 0.022(2) Uani 1 1 d . . . . .
H66 H -0.325754 0.489058 -0.202103 0.026 Uiso 1 1 calc R U . . .
C67 C -0.1693(6) 0.4779(3) -0.1610(6) 0.0203(19) Uani 1 1 d . . . . .
C68 C -0.0773(6) 0.5084(3) -0.1320(6) 0.0173(18) Uani 1 1 d . . . . .
H68 H -0.012820 0.489184 -0.124155 0.021 Uiso 1 1 calc R U . . .
C69 C -0.0748(5) 0.5650(3) -0.1139(6) 0.0152(18) Uani 1 1 d . . . . .
C70 C 0.0286(5) 0.5964(4) -0.0973(6) 0.0178(18) Uani 1 1 d . . . . .
H70 H 0.009771 0.636961 -0.109034 0.021 Uiso 1 1 calc R U . . .
C71 C 0.0988(6) 0.5935(4) 0.0014(6) 0.023(2) Uani 1 1 d . . . . .
C72 C 0.0908(7) 0.5529(4) 0.0670(7) 0.029(2) Uani 1 1 d . . . . .
H72 H 0.036921 0.525439 0.050936 0.035 Uiso 1 1 calc R U . . .
C73 C 0.1621(7) 0.5522(4) 0.1573(7) 0.034(2) Uani 1 1 d . . . . .
H73 H 0.155650 0.524425 0.202028 0.041 Uiso 1 1 calc R U . . .
C74 C 0.2405(7) 0.5911(5) 0.1814(7) 0.037(3) Uani 1 1 d . . . . .
H74 H 0.288353 0.589708 0.242476 0.044 Uiso 1 1 calc R U . . .
C75 C 0.2511(6) 0.6316(4) 0.1191(7) 0.035(3) Uani 1 1 d . . . . .
H75 H 0.305660 0.658591 0.136335 0.042 Uiso 1 1 calc R U . . .
C76 C 0.1801(6) 0.6330(4) 0.0291(7) 0.031(2) Uani 1 1 d . . . . .
H76 H 0.187159 0.661446 -0.014416 0.037 Uiso 1 1 calc R U . . .
C77 C 0.0822(6) 0.5795(4) -0.1733(6) 0.021(2) Uani 1 1 d . . . . .
C78 C 0.1811(6) 0.5557(4) -0.1533(7) 0.025(2) Uani 1 1 d . . . . .
H78 H 0.218998 0.550643 -0.088941 0.030 Uiso 1 1 calc R U . . .
C79 C 0.2266(7) 0.5390(4) -0.2243(8) 0.031(2) Uani 1 1 d . . . . .
H79 H 0.295210 0.523644 -0.208436 0.037 Uiso 1 1 calc R U . . .
C80 C 0.1714(7) 0.5449(4) -0.3180(7) 0.034(2) Uani 1 1 d . . . . .
H80 H 0.200548 0.532279 -0.367110 0.041 Uiso 1 1 calc R U . . .
C81 C 0.0746(7) 0.5688(4) -0.3395(7) 0.033(2) Uani 1 1 d . . . . .
H81 H 0.037208 0.573722 -0.404060 0.040 Uiso 1 1 calc R U . . .
C82 C 0.0301(6) 0.5862(4) -0.2690(7) 0.030(2) Uani 1 1 d . . . . .
H82 H -0.037274 0.603001 -0.285892 0.036 Uiso 1 1 calc R U . . .
C83 C -0.1693(7) 0.4148(4) -0.1804(7) 0.033(2) Uani 1 1 d . . . . .
H83A H -0.098041 0.402536 -0.177969 0.050 Uiso 1 1 calc R U . . .
H83B H -0.215444 0.406889 -0.243406 0.050 Uiso 1 1 calc R U . . .
H83C H -0.194352 0.394549 -0.132416 0.050 Uiso 1 1 calc R U . . .
C84 C -0.3691(5) 0.5960(4) -0.1710(6) 0.0204(19) Uani 1 1 d . . . . .
H84 H -0.349636 0.636444 -0.158898 0.024 Uiso 1 1 calc R U . . .
C85 C -0.4341(5) 0.5815(3) -0.1038(6) 0.0197(19) Uani 1 1 d . . . . .
C86 C -0.4865(6) 0.6249(4) -0.0718(7) 0.034(2) Uani 1 1 d . . . . .
H86 H -0.479139 0.662212 -0.092147 0.041 Uiso 1 1 calc R U . . .
C87 C -0.5487(7) 0.6153(4) -0.0114(8) 0.041(3) Uani 1 1 d . . . . .
H87 H -0.583534 0.645819 0.008884 0.049 Uiso 1 1 calc R U . . .
C88 C -0.5607(7) 0.5610(4) 0.0200(7) 0.032(2) Uani 1 1 d . . . . .
H88 H -0.601905 0.553912 0.062956 0.038 Uiso 1 1 calc R U . . .
C89 C -0.5106(6) 0.5179(4) -0.0135(7) 0.028(2) Uani 1 1 d . . . . .
H89 H -0.519555 0.480312 0.004789 0.034 Uiso 1 1 calc R U . . .
C90 C -0.4476(6) 0.5285(4) -0.0734(6) 0.021(2) Uani 1 1 d . . . . .
H90 H -0.412762 0.498017 -0.093963 0.026 Uiso 1 1 calc R U . . .
C91 C -0.4306(6) 0.5927(3) -0.2772(6) 0.022(2) Uani 1 1 d . . . . .
C92 C -0.5377(6) 0.5926(4) -0.3045(7) 0.032(2) Uani 1 1 d . . . . .
H92 H -0.575449 0.591426 -0.257715 0.039 Uiso 1 1 calc R U . . .
C93 C -0.5921(7) 0.5943(4) -0.4000(7) 0.041(3) Uani 1 1 d . . . . .
H93 H -0.666360 0.594118 -0.417778 0.049 Uiso 1 1 calc R U . . .
C94 C -0.5389(7) 0.5961(4) -0.4685(7) 0.040(3) Uani 1 1 d . . . . .
H94 H -0.576201 0.598082 -0.533466 0.048 Uiso 1 1 calc R U . . .
C95 C -0.4312(7) 0.5950(4) -0.4429(7) 0.037(2) Uani 1 1 d . . . . .
H95 H -0.393774 0.595466 -0.490004 0.045 Uiso 1 1 calc R U . . .
C96 C -0.3778(6) 0.5932(4) -0.3472(7) 0.032(2) Uani 1 1 d . . . . .
H96 H -0.303550 0.592183 -0.329585 0.038 Uiso 1 1 calc R U . . .
C97 C -0.3871(6) 0.7495(4) -0.3173(7) 0.038(3) Uani 1 1 d . . . . .
H97A H -0.380558 0.714674 -0.352263 0.045 Uiso 1 1 calc R U . . .
H97B H -0.368767 0.782038 -0.352034 0.045 Uiso 1 1 calc R U . . .
C98 C -0.4939(7) 0.7555(7) -0.3067(10) 0.080(5) Uani 1 1 d . . . . .
H98A H -0.534205 0.782334 -0.354191 0.096 Uiso 1 1 calc R U . . .
H98B H -0.530180 0.718702 -0.316629 0.096 Uiso 1 1 calc R U . . .
C99 C -0.4863(8) 0.7762(6) -0.2105(9) 0.068(4) Uani 1 1 d . . . . .
H99A H -0.531370 0.753605 -0.180237 0.082 Uiso 1 1 calc R U . . .
H99B H -0.508459 0.815979 -0.212264 0.082 Uiso 1 1 calc R U . . .
C100 C -0.3756(6) 0.7704(4) -0.1576(7) 0.036(2) Uani 1 1 d . . . . .
H10A H -0.346227 0.807511 -0.133949 0.043 Uiso 1 1 calc R U . . .
H10B H -0.368887 0.744985 -0.102756 0.043 Uiso 1 1 calc R U . . .
C102 C 0.3936(8) 0.7581(4) 0.0171(11) 0.074(5) Uani 1 1 d D . . . .
H10E H 0.408614 0.744398 -0.041889 0.089 Uiso 1 1 calc R U . . .
H10F H 0.344457 0.731674 0.035154 0.089 Uiso 1 1 calc R U . . .
C103 C 0.4910(10) 0.7633(5) 0.0940(10) 0.087(5) Uani 1 1 d D . . . .
H10G H 0.538551 0.731067 0.094549 0.104 Uiso 1 1 calc R U . . .
H10H H 0.476564 0.766553 0.156734 0.104 Uiso 1 1 calc R U . . .
C104 C 0.5349(9) 0.8169(6) 0.0661(10) 0.071(4) Uani 1 1 d D . . . .
H10I H 0.584862 0.808778 0.028138 0.086 Uiso 1 1 calc R U . . .
H10J H 0.571583 0.838465 0.123089 0.086 Uiso 1 1 calc R U . . .
C105 C 0.4422(10) 0.8496(6) 0.0082(10) 0.086(5) Uani 1 1 d D . . . .
H10C H 0.434884 0.885897 0.038928 0.103 Uiso 1 1 calc R U . . .
H10D H 0.449490 0.857025 -0.056361 0.103 Uiso 1 1 calc R U . . .
C106 C -0.2408(12) 1.2361(7) -0.2696(11) 0.120(7) Uani 1 1 d D . . . .
H10O H -0.186681 1.211121 -0.230341 0.144 Uiso 1 1 calc R U . . .
H10P H -0.281227 1.253153 -0.228662 0.144 Uiso 1 1 calc R U . . .
C107 C -0.1922(11) 1.2801(5) -0.3144(9) 0.074(4) Uani 1 1 d D . . . .
H10M H -0.120220 1.288712 -0.276470 0.089 Uiso 1 1 calc R U . . .
H10N H -0.234332 1.314997 -0.324780 0.089 Uiso 1 1 calc R U . . .
C108 C -0.1927(12) 1.2516(7) -0.4068(11) 0.114(6) Uani 1 1 d D U . . .
H10K H -0.184598 1.279510 -0.454545 0.137 Uiso 1 1 calc R U . . .
H10L H -0.135354 1.223750 -0.397483 0.137 Uiso 1 1 calc R U . . .
C109 C -0.2943(11) 1.2239(7) -0.4368(10) 0.099(5) Uani 1 1 d D U . . .
H10Q H -0.292768 1.192019 -0.479858 0.119 Uiso 1 1 calc R U . . .
H10R H -0.349763 1.250629 -0.468748 0.119 Uiso 1 1 calc R U . . .
C49A C 0.215(3) 0.7079(16) -0.3146(12) 0.039(11) Uiso 0.36(5) 1 d D . P B 2
H49C H 0.283083 0.719853 -0.324323 0.047 Uiso 0.36(5) 1 calc R U P B 2
H49D H 0.201251 0.668505 -0.336118 0.047 Uiso 0.36(5) 1 calc R U P B 2

loop_
_atom_site_aniso_label
_atom_site_aniso_U_11
_atom_site_aniso_U_22
_atom_site_aniso_U_33
_atom_site_aniso_U_23
_atom_site_aniso_U_13
_atom_site_aniso_U_12
Mg1 0.0271(14) 0.0342(19) 0.0173(18) 0.0012(14) 0.0081(13) 0.0006(14)
O1 0.030(3) 0.058(5) 0.020(4) 0.010(3) 0.007(3) 0.006(3)
N1 0.040(4) 0.034(5) 0.017(5) 0.001(4) 0.006(4) 0.006(4)
C1 0.077(8) 0.045(7) 0.027(7) 0.005(5) 0.024(6) 0.018(6)
Mg2 0.0228(13) 0.0206(15) 0.0180(17) 0.0019(13) 0.0066(12) -0.0012(13)
O2 0.034(3) 0.046(4) 0.019(4) 0.005(3) 0.004(3) 0.007(3)
N2 0.027(4) 0.035(5) 0.011(4) 0.000(3) 0.000(3) 0.000(3)
C2 0.098(9) 0.048(7) 0.052(9) -0.001(6) 0.027(7) 0.036(7)
O3 0.167(9) 0.167(10) 0.194(10) -0.031(8) 0.022(8) 0.003(8)
N3 0.027(3) 0.018(4) 0.018(4) -0.004(3) 0.005(3) -0.008(3)
C3 0.069(8) 0.048(7) 0.022(7) 0.000(5) 0.004(6) -0.012(6)
O4 0.118(7) 0.144(8) 0.119(8) 0.036(7) 0.008(6) -0.039(6)
N4 0.020(3) 0.012(4) 0.015(4) 0.000(3) 0.008(3) -0.004(3)
C4 0.061(7) 0.047(7) 0.039(8) 0.016(6) -0.021(6) -0.023(6)
C5 0.075(8) 0.072(10) 0.066(10) 0.038(8) -0.029(7) -0.032(7)
C6 0.075(7) 0.062(7) 0.066(8) 0.018(6) -0.017(6) -0.040(6)
C7 0.117(8) 0.074(8) 0.068(8) 0.013(7) 0.014(7) -0.026(7)
C8 0.128(12) 0.056(9) 0.040(9) 0.006(7) 0.017(8) -0.035(8)
C9 0.024(4) 0.035(6) 0.022(6) 0.003(5) 0.008(4) 0.007(4)
C10 0.037(5) 0.040(6) 0.016(6) 0.002(4) 0.014(4) 0.008(5)
C11 0.049(6) 0.055(7) 0.021(6) 0.006(5) 0.013(5) -0.006(5)
C12 0.052(6) 0.047(7) 0.016(6) -0.005(5) 0.010(5) -0.013(5)
C13 0.042(5) 0.055(7) 0.033(7) 0.002(5) 0.020(5) 0.004(5)
C14 0.035(5) 0.034(6) 0.013(5) 0.002(4) 0.008(4) -0.003(4)
C15 0.020(4) 0.026(5) 0.013(5) 0.000(4) 0.003(4) -0.002(4)
C16 0.020(4) 0.037(6) 0.021(6) 0.002(4) 0.005(4) 0.002(4)
C17 0.031(5) 0.041(6) 0.005(5) 0.002(4) 0.001(4) -0.002(4)
C18 0.023(4) 0.042(6) 0.017(6) -0.006(4) 0.005(4) -0.011(4)
C19 0.022(4) 0.037(6) 0.011(5) 0.002(4) 0.007(4) -0.001(4)
C20 0.013(4) 0.046(6) 0.020(6) -0.006(5) 0.000(4) -0.008(4)
C21 0.015(4) 0.034(5) 0.027(6) -0.008(4) 0.006(4) -0.004(4)
C22 0.031(5) 0.038(6) 0.026(6) 0.001(5) 0.006(4) -0.001(4)
C23 0.049(6) 0.047(7) 0.023(6) 0.008(5) 0.007(5) -0.005(5)
C24 0.033(5) 0.042(6) 0.018(6) -0.003(5) 0.006(4) -0.001(5)
C25 0.026(4) 0.057(7) 0.032(7) -0.011(5) 0.002(4) -0.011(5)
C26 0.017(4) 0.059(7) 0.020(6) -0.007(5) 0.005(4) 0.002(4)
C27 0.027(5) 0.059(7) 0.020(6) -0.007(5) 0.008(4) -0.003(5)
C28 0.035(5) 0.078(9) 0.034(7) -0.012(6) 0.007(5) 0.001(6)
C29 0.034(6) 0.116(12) 0.054(9) -0.017(8) 0.026(6) 0.016(7)
C30 0.040(6) 0.123(12) 0.038(8) -0.006(8) 0.025(6) -0.007(7)
C31 0.035(6) 0.121(12) 0.021(7) 0.007(7) 0.007(5) -0.027(7)
C32 0.029(5) 0.088(9) 0.031(7) -0.011(7) 0.008(5) -0.014(6)
C33 0.036(5) 0.035(6) 0.023(6) -0.003(5) 0.002(4) -0.008(5)
C34 0.016(4) 0.038(5) 0.021(6) -0.002(4) 0.006(4) -0.002(4)
C35 0.024(4) 0.038(6) 0.025(6) -0.004(5) 0.004(4) 0.003(4)
C36 0.032(5) 0.042(6) 0.028(6) -0.008(5) 0.007(4) -0.007(5)
C37 0.033(5) 0.056(7) 0.023(6) 0.000(5) 0.002(4) 0.009(5)
C38 0.026(5) 0.074(9) 0.041(8) -0.014(7) -0.007(5) 0.012(6)
C39 0.030(5) 0.058(8) 0.036(7) -0.017(6) 0.003(5) -0.009(5)
C40 0.030(5) 0.039(6) 0.033(7) -0.009(5) 0.014(5) -0.010(5)
C41 0.019(4) 0.036(6) 0.021(6) 0.000(4) 0.007(4) -0.008(4)
C42 0.027(5) 0.066(8) 0.031(7) -0.005(6) 0.008(4) 0.009(5)
C43 0.037(5) 0.073(9) 0.053(9) 0.004(7) 0.022(6) 0.013(6)
C44 0.026(5) 0.070(8) 0.044(8) -0.007(6) 0.013(5) -0.003(5)
C45 0.049(6) 0.067(8) 0.027(7) 0.006(6) 0.014(5) -0.011(6)
C46 0.035(5) 0.051(7) 0.033(7) -0.001(5) 0.016(5) -0.006(5)
C47 0.030(5) 0.068(8) 0.034(7) 0.019(6) -0.002(5) -0.003(5)
C48 0.033(5) 0.085(10) 0.055(9) 0.021(7) 0.002(5) 0.009(6)
C49 0.052(11) 0.09(2) 0.086(18) 0.041(15) 0.039(11) 0.016(11)
C50 0.041(6) 0.109(11) 0.048(8) 0.015(7) 0.033(6) 0.021(7)
C51 0.035(5) 0.019(5) 0.016(5) -0.003(4) 0.001(4) -0.006(4)
C52 0.040(5) 0.036(6) 0.038(7) -0.011(5) -0.002(5) -0.007(5)
C53 0.029(4) 0.023(5) 0.026(6) -0.001(4) 0.006(4) -0.005(4)
C54 0.065(6) 0.018(5) 0.033(7) -0.001(4) 0.027(5) -0.006(5)
C55 0.066(7) 0.033(6) 0.030(7) 0.003(5) 0.003(6) 0.005(5)
C56 0.061(7) 0.025(6) 0.051(8) 0.003(5) 0.013(6) 0.008(5)
C57 0.056(6) 0.041(7) 0.044(8) -0.005(6) 0.025(6) 0.008(5)
C58 0.057(6) 0.031(6) 0.031(7) -0.004(5) 0.023(5) 0.001(5)
C59 0.017(4) 0.021(5) 0.018(5) -0.002(4) 0.003(4) 0.001(4)
C60 0.026(4) 0.027(5) 0.018(5) 0.001(4) 0.016(4) 0.000(4)
C61 0.032(5) 0.030(5) 0.026(6) -0.001(4) 0.018(4) 0.001(4)
C62 0.031(4) 0.031(5) 0.016(5) 0.001(4) 0.003(4) 0.006(4)
C63 0.029(4) 0.028(5) 0.017(5) 0.001(4) 0.008(4) 0.001(4)
C64 0.018(4) 0.019(4) 0.010(5) -0.001(4) 0.005(3) -0.006(4)
C65 0.026(4) 0.021(5) 0.014(5) 0.006(4) 0.006(4) -0.001(4)
C66 0.026(4) 0.017(5) 0.021(5) -0.006(4) 0.005(4) -0.009(4)
C67 0.028(4) 0.017(5) 0.018(5) 0.002(4) 0.011(4) 0.003(4)
C68 0.016(4) 0.023(5) 0.013(5) 0.003(4) 0.005(4) 0.004(4)
C69 0.019(4) 0.018(4) 0.010(5) 0.007(4) 0.005(3) -0.001(4)
C70 0.013(3) 0.023(5) 0.016(5) 0.003(4) 0.002(3) -0.002(4)
C71 0.021(4) 0.030(5) 0.021(5) -0.002(4) 0.010(4) 0.005(4)
C72 0.026(4) 0.038(6) 0.021(6) -0.006(4) 0.004(4) 0.005(4)
C73 0.043(5) 0.043(6) 0.018(6) 0.003(5) 0.009(5) 0.019(5)
C74 0.028(5) 0.060(7) 0.018(6) -0.016(5) -0.003(4) -0.003(5)
C75 0.019(4) 0.051(7) 0.035(7) -0.019(5) 0.006(4) -0.011(5)
C76 0.033(5) 0.031(6) 0.030(6) -0.010(5) 0.014(5) -0.005(4)
C77 0.018(4) 0.030(5) 0.014(5) -0.006(4) 0.005(4) -0.006(4)
C78 0.019(4) 0.033(5) 0.023(6) 0.001(4) 0.003(4) -0.001(4)
C79 0.033(5) 0.025(5) 0.044(7) 0.008(5) 0.023(5) 0.004(4)
C80 0.045(6) 0.033(6) 0.032(7) -0.002(5) 0.022(5) 0.005(5)
C81 0.041(5) 0.044(6) 0.020(6) -0.004(5) 0.016(5) 0.001(5)
C82 0.025(4) 0.037(6) 0.026(6) -0.001(5) 0.005(4) 0.005(4)
C83 0.044(5) 0.021(5) 0.035(7) 0.002(5) 0.011(5) 0.009(4)
C84 0.017(4) 0.017(4) 0.025(6) -0.001(4) 0.002(4) -0.004(4)
C85 0.011(4) 0.024(5) 0.024(5) 0.000(4) 0.004(4) -0.002(4)
C86 0.032(5) 0.024(5) 0.049(7) -0.009(5) 0.017(5) -0.006(4)
C87 0.044(6) 0.035(6) 0.055(8) -0.010(5) 0.033(6) -0.001(5)
C88 0.032(5) 0.034(6) 0.032(6) -0.001(5) 0.013(4) 0.001(5)
C89 0.026(4) 0.029(5) 0.031(6) 0.005(4) 0.010(4) 0.000(4)
C90 0.020(4) 0.026(5) 0.019(5) -0.004(4) 0.005(4) 0.001(4)
C91 0.023(4) 0.017(4) 0.025(6) 0.007(4) 0.001(4) 0.000(4)
C92 0.018(4) 0.045(6) 0.029(6) 0.008(5) -0.003(4) -0.005(4)
C93 0.026(4) 0.054(7) 0.037(7) 0.009(6) -0.003(5) -0.009(5)
C94 0.035(5) 0.056(7) 0.021(6) 0.010(5) -0.005(4) -0.007(5)
C95 0.038(5) 0.049(6) 0.021(6) 0.001(5) 0.002(4) -0.003(5)
C96 0.027(4) 0.047(6) 0.020(6) -0.007(5) 0.001(4) -0.002(5)
C97 0.033(5) 0.044(6) 0.030(7) 0.000(5) -0.003(4) 0.002(5)
C98 0.025(5) 0.128(13) 0.077(11) -0.034(10) -0.005(6) 0.012(7)
C99 0.038(6) 0.107(11) 0.064(10) 0.029(9) 0.021(6) 0.025(7)
C100 0.024(4) 0.049(7) 0.040(7) 0.000(5) 0.018(4) -0.001(5)
C102 0.043(6) 0.016(6) 0.146(15) -0.030(7) -0.004(7) 0.001(5)
C103 0.106(11) 0.050(9) 0.109(14) -0.009(9) 0.036(10) 0.021(8)
C104 0.058(7) 0.098(12) 0.065(10) -0.018(9) 0.029(7) -0.001(8)
C105 0.118(12) 0.082(11) 0.058(11) -0.009(9) 0.023(9) -0.003(10)
C106 0.098(11) 0.147(18) 0.085(14) 0.034(13) -0.029(10) -0.032(12)
C107 0.100(10) 0.061(9) 0.082(11) -0.026(8) 0.062(9) -0.010(8)
C108 0.119(9) 0.117(10) 0.115(10) -0.020(8) 0.045(8) -0.019(8)
C109 0.098(8) 0.113(9) 0.081(9) -0.003(8) 0.016(7) -0.032(7)

loop_
_atom_type_symbol
_atom_type_description
_atom_type_scat_dispersion_real
_atom_type_scat_dispersion_imag
_atom_type_scat_source
C C 0.0033 0.0016 'International Tables Vol C Tables 4.2.6.8 and 6.1.1.4'
H H 0.0000 0.0000 'International Tables Vol C Tables 4.2.6.8 and 6.1.1.4'
Mg Mg 0.0486 0.0363 'International Tables Vol C Tables 4.2.6.8 and 6.1.1.4'
N N 0.0061 0.0033 'International Tables Vol C Tables 4.2.6.8 and 6.1.1.4'
O O 0.0106 0.0060 'International Tables Vol C Tables 4.2.6.8 and 6.1.1.4'

loop_
_geom_angle_atom_site_label_1
_geom_angle_atom_site_label_2
_geom_angle_atom_site_label_3
_geom_angle
_geom_angle_site_symmetry_1
_geom_angle_site_symmetry_3
_geom_angle_publ_flag
O1 Mg1 N1 104.4(3) . . ?
O1 Mg1 N2 107.4(3) . . ?
N1 Mg1 N2 62.5(3) . . ?
O1 Mg1 C9 106.4(3) . . ?
N1 Mg1 C9 31.3(3) . . ?
N2 Mg1 C9 31.3(3) . . ?
O1 Mg1 Mg2 99.8(2) . . ?
N1 Mg1 Mg2 140.1(2) . . ?
N2 Mg1 Mg2 137.4(2) . . ?
C9 Mg1 Mg2 153.8(2) . . ?
O1 Mg1 H1 99(2) . . ?
N1 Mg1 H1 100(2) . . ?
N2 Mg1 H1 151(2) . . ?
C9 Mg1 H1 129(2) . . ?
Mg2 Mg1 H1 45(2) . . ?
O1 Mg1 H2 94.2(19) . . ?
N1 Mg1 H2 159.8(19) . . ?
N2 Mg1 H2 104.6(11) . . ?
C9 Mg1 H2 134.9(13) . . ?
Mg2 Mg1 H2 40.2(5) . . ?
H1 Mg1 H2 85(2) . . ?
C47 O1 C50 108.4(7) . . ?
C47 O1 Mg1 123.7(5) . . ?
C50 O1 Mg1 127.1(6) . . ?
C9 N1 C1 128.3(8) . . ?
C9 N1 Mg1 95.5(6) . . ?
C1 N1 Mg1 135.9(6) . . ?
N1 C1 C3 114.6(8) . . ?
N1 C1 C2 108.6(9) . . ?
C3 C1 C2 107.7(10) . . ?
N1 C1 H3 108.6 . . ?
C3 C1 H3 108.6 . . ?
C2 C1 H3 108.6 . . ?
O2 Mg2 N3 107.2(3) . . ?
O2 Mg2 N4 99.0(3) . . ?
N3 Mg2 N4 62.3(3) . . ?
O2 Mg2 C59 103.4(3) . . ?
N3 Mg2 C59 31.0(2) . . ?
N4 Mg2 C59 31.5(2) . . ?
O2 Mg2 Mg1 101.5(2) . . ?
N3 Mg2 Mg1 135.9(2) . . ?
N4 Mg2 Mg1 144.1(2) . . ?
C59 Mg2 Mg1 155.07(19) . . ?
O2 Mg2 H1 101.0(18) . . ?
N3 Mg2 H1 150.8(18) . . ?
N4 Mg2 H1 106.3(7) . . ?
C59 Mg2 H1 133.8(11) . . ?
Mg1 Mg2 H1 40.8(4) . . ?
O2 Mg2 H2 98(2) . . ?
N3 Mg2 H2 101(2) . . ?
N4 Mg2 H2 159(2) . . ?
C59 Mg2 H2 132(2) . . ?
Mg1 Mg2 H2 41(2) . . ?
H1 Mg2 H2 82(2) . . ?
C97 O2 C100 109.2(6) . . ?
C97 O2 Mg2 124.6(5) . . ?
C100 O2 Mg2 125.6(5) . . ?
C9 N2 C14 128.0(8) . . ?
C9 N2 Mg1 91.7(6) . . ?
C14 N2 Mg1 140.3(6) . . ?
C1 C2 H2A 109.5 . . ?
C1 C2 H2B 109.5 . . ?
H2A C2 H2B 109.5 . . ?
C1 C2 H2C 109.5 . . ?
H2A C2 H2C 109.5 . . ?
H2B C2 H2C 109.5 . . ?
C102 O3 C105 104.6(12) . . ?
C59 N3 C51 125.7(7) . . ?
C59 N3 Mg2 93.7(5) . . ?
C51 N3 Mg2 140.5(5) . . ?
C4 C3 C8 118.1(11) . . ?
C4 C3 C1 121.6(10) . . ?
C8 C3 C1 120.2(11) . . ?
C106 O4 C109 109.1(11) . . ?
C59 N4 C64 127.4(7) . . ?
C59 N4 Mg2 92.5(5) . . ?
C64 N4 Mg2 135.7(5) . . ?
C3 C4 C5 121.8(13) . . ?
C3 C4 H4 119.1 . . ?
C5 C4 H4 119.1 . . ?
C4 C5 C6 115.6(14) . . ?
C4 C5 H5 122.2 . . ?
C6 C5 H5 122.2 . . ?
C7 C6 C5 121.3(13) . . ?
C7 C6 H6 119.3 . . ?
C5 C6 H6 119.3 . . ?
C6 C7 C8 122.8(16) . . ?
C6 C7 H7 118.6 . . ?
C8 C7 H7 118.6 . . ?
C7 C8 C3 120.3(15) . . ?
C7 C8 H8 119.8 . . ?
C3 C8 H8 119.8 . . ?
N2 C9 N1 109.8(8) . . ?
N2 C9 C10 127.2(8) . . ?
N1 C9 C10 122.9(8) . . ?
N2 C9 Mg1 57.0(5) . . ?
N1 C9 Mg1 53.1(5) . . ?
C10 C9 Mg1 170.5(6) . . ?
C11 C10 C12 105.5(8) . . ?
C11 C10 C9 114.7(8) . . ?
C12 C10 C9 111.4(7) . . ?
C11 C10 C13 105.1(8) . . ?
C12 C10 C13 112.8(8) . . ?
C9 C10 C13 107.2(8) . . ?
C10 C11 H11A 109.5 . . ?
C10 C11 H11B 109.5 . . ?
H11A C11 H11B 109.5 . . ?
C10 C11 H11C 109.5 . . ?
H11A C11 H11C 109.5 . . ?
H11B C11 H11C 109.5 . . ?
C10 C12 H12A 109.5 . . ?
C10 C12 H12B 109.5 . . ?
H12A C12 H12B 109.5 . . ?
C10 C12 H12C 109.5 . . ?
H12A C12 H12C 109.5 . . ?
H12B C12 H12C 109.5 . . ?
C10 C13 H13A 109.5 . . ?
C10 C13 H13B 109.5 . . ?
H13A C13 H13B 109.5 . . ?
C10 C13 H13C 109.5 . . ?
H13A C13 H13C 109.5 . . ?
H13B C13 H13C 109.5 . . ?
C19 C14 C15 118.0(8) . . ?
C19 C14 N2 121.5(8) . . ?
C15 C14 N2 120.0(7) . . ?
C16 C15 C14 119.3(7) . . ?
C16 C15 C34 119.6(7) . . ?
C14 C15 C34 121.0(8) . . ?
C17 C16 C15 122.5(8) . . ?
C17 C16 H16 118.8 . . ?
C15 C16 H16 118.8 . . ?
C16 C17 C18 117.8(9) . . ?
C16 C17 C33 120.8(8) . . ?
C18 C17 C33 121.4(8) . . ?
C17 C18 C19 122.3(8) . . ?
C17 C18 H18 118.9 . . ?
C19 C18 H18 118.9 . . ?
C18 C19 C14 119.6(8) . . ?
C18 C19 C20 118.7(7) . . ?
C14 C19 C20 121.6(8) . . ?
C19 C20 C21 108.6(7) . . ?
C19 C20 C27 115.8(8) . . ?
C21 C20 C27 111.8(7) . . ?
C19 C20 H20 106.8 . . ?
C21 C20 H20 106.8 . . ?
C27 C20 H20 106.8 . . ?
C26 C21 C22 118.3(9) . . ?
C26 C21 C20 123.7(8) . . ?
C22 C21 C20 117.5(7) . . ?
C21 C22 C23 120.4(9) . . ?
C21 C22 H22 119.8 . . ?
C23 C22 H22 119.8 . . ?
C24 C23 C22 120.9(9) . . ?
C24 C23 H23 119.6 . . ?
C22 C23 H23 119.6 . . ?
C23 C24 C25 119.6(9) . . ?
C23 C24 H24 120.2 . . ?
C25 C24 H24 120.2 . . ?
C24 C25 C26 119.3(9) . . ?
C24 C25 H25 120.3 . . ?
C26 C25 H25 120.3 . . ?
C21 C26 C25 121.4(9) . . ?
C21 C26 H26 119.3 . . ?
C25 C26 H26 119.3 . . ?
C28 C27 C32 117.3(9) . . ?
C28 C27 C20 119.3(9) . . ?
C32 C27 C20 123.3(8) . . ?
C27 C28 C29 122.1(12) . . ?
C27 C28 H28 118.9 . . ?
C29 C28 H28 118.9 . . ?
C28 C29 C30 119.7(11) . . ?
C28 C29 H29 120.1 . . ?
C30 C29 H29 120.1 . . ?
C31 C30 C29 119.0(10) . . ?
C31 C30 H30 120.5 . . ?
C29 C30 H30 120.5 . . ?
C30 C31 C32 121.2(12) . . ?
C30 C31 H31 119.4 . . ?
C32 C31 H31 119.4 . . ?
C31 C32 C27 120.6(11) . . ?
C31 C32 H32 119.7 . . ?
C27 C32 H32 119.7 . . ?
C17 C33 H33A 109.5 . . ?
C17 C33 H33B 109.5 . . ?
H33A C33 H33B 109.5 . . ?
C17 C33 H33C 109.5 . . ?
H33A C33 H33C 109.5 . . ?
H33B C33 H33C 109.5 . . ?
C41 C34 C15 111.0(7) . . ?
C41 C34 C35 110.4(7) . . ?
C15 C34 C35 114.0(7) . . ?
C41 C34 H34 107.0 . . ?
C15 C34 H34 107.0 . . ?
C35 C34 H34 107.0 . . ?
C40 C35 C36 118.8(9) . . ?
C40 C35 C34 118.5(9) . . ?
C36 C35 C34 122.6(8) . . ?
C37 C36 C35 120.9(9) . . ?
C37 C36 H36 119.6 . . ?
C35 C36 H36 119.6 . . ?
C38 C37 C36 119.3(11) . . ?
C38 C37 H37 120.3 . . ?
C36 C37 H37 120.3 . . ?
C37 C38 C39 121.6(10) . . ?
C37 C38 H38 119.2 . . ?
C39 C38 H38 119.2 . . ?
C38 C39 C40 118.5(10) . . ?
C38 C39 H39 120.8 . . ?
C40 C39 H39 120.8 . . ?
C35 C40 C39 120.9(10) . . ?
C35 C40 H40 119.5 . . ?
C39 C40 H40 119.5 . . ?
C42 C41 C46 117.1(9) . . ?
C42 C41 C34 123.5(9) . . ?
C46 C41 C34 119.3(8) . . ?
C43 C42 C41 122.0(10) . . ?
C43 C42 H42 119.0 . . ?
C41 C42 H42 119.0 . . ?
C44 C43 C42 119.5(10) . . ?
C44 C43 H43 120.3 . . ?
C42 C43 H43 120.3 . . ?
C45 C44 C43 120.1(10) . . ?
C45 C44 H44 120.0 . . ?
C43 C44 H44 120.0 . . ?
C44 C45 C46 121.2(11) . . ?
C44 C45 H45 119.4 . . ?
C46 C45 H45 119.4 . . ?
C45 C46 C41 120.1(10) . . ?
C45 C46 H46 120.0 . . ?
C41 C46 H46 120.0 . . ?
O1 C47 C48 108.1(8) . . ?
O1 C47 H47A 110.1 . . ?
C48 C47 H47A 110.1 . . ?
O1 C47 H47B 110.1 . . ?
C48 C47 H47B 110.1 . . ?
H47A C47 H47B 108.4 . . ?
C49 C48 C47 100.9(11) . . ?
C47 C48 C49A 106.9(11) . . ?
C49 C48 H48A 111.6 . . ?
C47 C48 H48A 111.6 . . ?
C49 C48 H48B 111.6 . . ?
C47 C48 H48B 111.6 . . ?
H48A C48 H48B 109.4 . . ?
C48 C49 C50 104.6(11) . . ?
C48 C49 H49A 110.8 . . ?
C50 C49 H49A 110.8 . . ?
C48 C49 H49B 110.8 . . ?
C50 C49 H49B 110.8 . . ?
H49A C49 H49B 108.9 . . ?
O1 C50 C49A 108.1(12) . . ?
O1 C50 C49 104.0(10) . . ?
O1 C50 H50A 111.0 . . ?
C49 C50 H50A 111.0 . . ?
O1 C50 H50B 111.0 . . ?
C49 C50 H50B 111.0 . . ?
H50A C50 H50B 109.0 . . ?
N3 C51 C53 112.3(7) . . ?
N3 C51 C52 109.1(7) . . ?
C53 C51 C52 110.9(7) . . ?
N3 C51 H51 108.1 . . ?
C53 C51 H51 108.1 . . ?
C52 C51 H51 108.1 . . ?
C51 C52 H52A 109.5 . . ?
C51 C52 H52B 109.5 . . ?
H52A C52 H52B 109.5 . . ?
C51 C52 H52C 109.5 . . ?
H52A C52 H52C 109.5 . . ?
H52B C52 H52C 109.5 . . ?
C58 C53 C54 118.5(9) . . ?
C58 C53 C51 120.7(9) . . ?
C54 C53 C51 120.9(8) . . ?
C55 C54 C53 119.2(9) . . ?
C55 C54 H54 120.4 . . ?
C53 C54 H54 120.4 . . ?
C56 C55 C54 120.8(10) . . ?
C56 C55 H55 119.6 . . ?
C54 C55 H55 119.6 . . ?
C55 C56 C57 121.6(10) . . ?
C55 C56 H56 119.2 . . ?
C57 C56 H56 119.2 . . ?
C56 C57 C58 117.9(10) . . ?
C56 C57 H57 121.1 . . ?
C58 C57 H57 121.1 . . ?
C53 C58 C57 121.9(10) . . ?
C53 C58 H58 119.0 . . ?
C57 C58 H58 119.0 . . ?
N3 C59 N4 111.1(7) . . ?
N3 C59 C60 123.0(7) . . ?
N4 C59 C60 124.9(7) . . ?
N3 C59 Mg2 55.3(4) . . ?
N4 C59 Mg2 56.1(4) . . ?
C60 C59 Mg2 166.2(5) . . ?
C61 C60 C63 106.1(6) . . ?
C61 C60 C62 111.8(7) . . ?
C63 C60 C62 105.1(7) . . ?
C61 C60 C59 106.1(7) . . ?
C63 C60 C59 113.6(7) . . ?
C62 C60 C59 114.0(6) . . ?
C60 C61 H61A 109.5 . . ?
C60 C61 H61B 109.5 . . ?
H61A C61 H61B 109.5 . . ?
C60 C61 H61C 109.5 . . ?
H61A C61 H61C 109.5 . . ?
H61B C61 H61C 109.5 . . ?
C60 C62 H62A 109.5 . . ?
C60 C62 H62B 109.5 . . ?
H62A C62 H62B 109.5 . . ?
C60 C62 H62C 109.5 . . ?
H62A C62 H62C 109.5 . . ?
H62B C62 H62C 109.5 . . ?
C60 C63 H63A 109.5 . . ?
C60 C63 H63B 109.5 . . ?
H63A C63 H63B 109.5 . . ?
C60 C63 H63C 109.5 . . ?
H63A C63 H63C 109.5 . . ?
H63B C63 H63C 109.5 . . ?
C69 C64 N4 121.4(6) . . ?
C69 C64 C65 118.3(7) . . ?
N4 C64 C65 119.6(7) . . ?
C66 C65 C64 118.5(7) . . ?
C66 C65 C84 121.9(7) . . ?
C64 C65 C84 119.5(7) . . ?
C65 C66 C67 123.5(8) . . ?
C65 C66 H66 118.2 . . ?
C67 C66 H66 118.2 . . ?
C68 C67 C66 116.3(7) . . ?
C68 C67 C83 122.0(7) . . ?
C66 C67 C83 121.6(7) . . ?
C69 C68 C67 123.3(7) . . ?
C69 C68 H68 118.3 . . ?
C67 C68 H68 118.3 . . ?
C68 C69 C64 119.4(7) . . ?
C68 C69 C70 119.2(7) . . ?
C64 C69 C70 121.1(7) . . ?
C71 C70 C69 115.7(7) . . ?
C71 C70 C77 113.6(6) . . ?
C69 C70 C77 109.1(6) . . ?
C71 C70 H70 105.8 . . ?
C69 C70 H70 105.8 . . ?
C77 C70 H70 105.8 . . ?
C72 C71 C76 117.4(8) . . ?
C72 C71 C70 123.9(8) . . ?
C76 C71 C70 118.7(8) . . ?
C71 C72 C73 120.2(9) . . ?
C71 C72 H72 119.9 . . ?
C73 C72 H72 119.9 . . ?
C74 C73 C72 120.7(10) . . ?
C74 C73 H73 119.6 . . ?
C72 C73 H73 119.6 . . ?
C75 C74 C73 120.9(9) . . ?
C75 C74 H74 119.5 . . ?
C73 C74 H74 119.5 . . ?
C74 C75 C76 119.0(9) . . ?
C74 C75 H75 120.5 . . ?
C76 C75 H75 120.5 . . ?
C75 C76 C71 121.8(9) . . ?
C75 C76 H76 119.1 . . ?
C71 C76 H76 119.1 . . ?
C78 C77 C82 116.6(8) . . ?
C78 C77 C70 123.4(8) . . ?
C82 C77 C70 119.9(7) . . ?
C77 C78 C79 122.1(9) . . ?
C77 C78 H78 118.9 . . ?
C79 C78 H78 118.9 . . ?
C80 C79 C78 119.5(8) . . ?
C80 C79 H79 120.2 . . ?
C78 C79 H79 120.2 . . ?
C81 C80 C79 119.5(9) . . ?
C81 C80 H80 120.3 . . ?
C79 C80 H80 120.3 . . ?
C80 C81 C82 121.0(9) . . ?
C80 C81 H81 119.5 . . ?
C82 C81 H81 119.5 . . ?
C81 C82 C77 121.3(8) . . ?
C81 C82 H82 119.3 . . ?
C77 C82 H82 119.3 . . ?
C67 C83 H83A 109.5 . . ?
C67 C83 H83B 109.5 . . ?
H83A C83 H83B 109.5 . . ?
C67 C83 H83C 109.5 . . ?
H83A C83 H83C 109.5 . . ?
H83B C83 H83C 109.5 . . ?
C85 C84 C65 115.6(7) . . ?
C85 C84 C91 113.6(6) . . ?
C65 C84 C91 110.0(7) . . ?
C85 C84 H84 105.5 . . ?
C65 C84 H84 105.5 . . ?
C91 C84 H84 105.5 . . ?
C90 C85 C86 117.0(8) . . ?
C90 C85 C84 124.7(7) . . ?
C86 C85 C84 118.2(8) . . ?
C87 C86 C85 122.0(9) . . ?
C87 C86 H86 119.0 . . ?
C85 C86 H86 119.0 . . ?
C86 C87 C88 120.4(9) . . ?
C86 C87 H87 119.8 . . ?
C88 C87 H87 119.8 . . ?
C89 C88 C87 117.5(8) . . ?
C89 C88 H88 121.2 . . ?
C87 C88 H88 121.2 . . ?
C88 C89 C90 121.2(9) . . ?
C88 C89 H89 119.4 . . ?
C90 C89 H89 119.4 . . ?
C85 C90 C89 121.8(8) . . ?
C85 C90 H90 119.1 . . ?
C89 C90 H90 119.1 . . ?
C92 C91 C96 118.1(8) . . ?
C92 C91 C84 121.4(8) . . ?
C96 C91 C84 120.3(7) . . ?
C91 C92 C93 121.0(9) . . ?
C91 C92 H92 119.5 . . ?
C93 C92 H92 119.5 . . ?
C94 C93 C92 120.3(8) . . ?
C94 C93 H93 119.9 . . ?
C92 C93 H93 119.9 . . ?
C93 C94 C95 119.9(9) . . ?
C93 C94 H94 120.1 . . ?
C95 C94 H94 120.1 . . ?
C94 C95 C96 119.2(9) . . ?
C94 C95 H95 120.4 . . ?
C96 C95 H95 120.4 . . ?
C91 C96 C95 121.5(8) . . ?
C91 C96 H96 119.2 . . ?
C95 C96 H96 119.2 . . ?
O2 C97 C98 105.4(9) . . ?
O2 C97 H97A 110.7 . . ?
C98 C97 H97A 110.7 . . ?
O2 C97 H97B 110.7 . . ?
C98 C97 H97B 110.7 . . ?
H97A C97 H97B 108.8 . . ?
C99 C98 C97 108.0(9) . . ?
C99 C98 H98A 110.1 . . ?
C97 C98 H98A 110.1 . . ?
C99 C98 H98B 110.1 . . ?
C97 C98 H98B 110.1 . . ?
H98A C98 H98B 108.4 . . ?
C98 C99 C100 106.1(9) . . ?
C98 C99 H99A 110.5 . . ?
C100 C99 H99A 110.5 . . ?
C98 C99 H99B 110.5 . . ?
C100 C99 H99B 110.5 . . ?
H99A C99 H99B 108.7 . . ?
O2 C100 C99 107.3(9) . . ?
O2 C100 H10A 110.2 . . ?
C99 C100 H10A 110.2 . . ?
O2 C100 H10B 110.2 . . ?
C99 C100 H10B 110.2 . . ?
H10A C100 H10B 108.5 . . ?
O3 C102 C103 104.9(10) . . ?
O3 C102 H10E 110.8 . . ?
C103 C102 H10E 110.8 . . ?
O3 C102 H10F 110.8 . . ?
C103 C102 H10F 110.8 . . ?
H10E C102 H10F 108.8 . . ?
C102 C103 C104 100.8(10) . . ?
C102 C103 H10G 111.6 . . ?
C104 C103 H10G 111.6 . . ?
C102 C103 H10H 111.6 . . ?
C104 C103 H10H 111.6 . . ?
H10G C103 H10H 109.4 . . ?
C103 C104 C105 105.9(10) . . ?
C103 C104 H10I 110.6 . . ?
C105 C104 H10I 110.6 . . ?
C103 C104 H10J 110.6 . . ?
C105 C104 H10J 110.6 . . ?
H10I C104 H10J 108.7 . . ?
O3 C105 C104 104.4(11) . . ?
O3 C105 H10C 110.9 . . ?
C104 C105 H10C 110.9 . . ?
O3 C105 H10D 110.9 . . ?
C104 C105 H10D 110.9 . . ?
H10C C105 H10D 108.9 . . ?
O4 C106 C107 106.3(12) . . ?
O4 C106 H10O 110.5 . . ?
C107 C106 H10O 110.5 . . ?
O4 C106 H10P 110.5 . . ?
C107 C106 H10P 110.5 . . ?
H10O C106 H10P 108.7 . . ?
C106 C107 C108 100.4(12) . . ?
C106 C107 H10M 111.7 . . ?
C108 C107 H10M 111.7 . . ?
C106 C107 H10N 111.7 . . ?
C108 C107 H10N 111.7 . . ?
H10M C107 H10N 109.5 . . ?
C109 C108 C107 104.9(12) . . ?
C109 C108 H10K 110.8 . . ?
C107 C108 H10K 110.8 . . ?
C109 C108 H10L 110.8 . . ?
C107 C108 H10L 110.8 . . ?
H10K C108 H10L 108.9 . . ?
C108 C109 O4 102.1(12) . . ?
C108 C109 H10Q 111.3 . . ?
O4 C109 H10Q 111.3 . . ?
C108 C109 H10R 111.3 . . ?
O4 C109 H10R 111.3 . . ?
H10Q C109 H10R 109.2 . . ?
C50 C49A C48 103.6(12) . . ?
C50 C49A H49C 111.0 . . ?
C48 C49A H49C 111.0 . . ?
C50 C49A H49D 111.0 . . ?
C48 C49A H49D 111.0 . . ?
H49C C49A H49D 109.0 . . ?

loop_
_geom_bond_atom_site_label_1
_geom_bond_atom_site_label_2
_geom_bond_distance
_geom_bond_site_symmetry_2
_geom_bond_publ_flag
Mg1 O1 2.069(6) . ?
Mg1 N1 2.071(8) . ?
Mg1 N2 2.163(8) . ?
Mg1 C9 2.577(10) . ?
Mg1 Mg2 2.912(4) . ?
Mg1 H1 1.907(15) . ?
Mg1 H2 1.93(7) . ?
O1 C47 1.438(11) . ?
O1 C50 1.457(11) . ?
N1 C9 1.346(11) . ?
N1 C1 1.469(12) . ?
C1 C3 1.500(15) . ?
C1 C2 1.541(14) . ?
C1 H3 1.0000 . ?
Mg2 O2 2.053(6) . ?
Mg2 N3 2.115(7) . ?
Mg2 N4 2.131(7) . ?
Mg2 C59 2.566(9) . ?
Mg2 H1 2.07(7) . ?
Mg2 H2 1.901(15) . ?
O2 C97 1.437(11) . ?
O2 C100 1.450(10) . ?
N2 C9 1.339(11) . ?
N2 C14 1.431(11) . ?
C2 H2A 0.9800 . ?
C2 H2B 0.9800 . ?
C2 H2C 0.9800 . ?
O3 C102 1.409(11) . ?
O3 C105 1.476(12) . ?
N3 C59 1.323(10) . ?
N3 C51 1.478(10) . ?
C3 C4 1.410(16) . ?
C3 C8 1.419(16) . ?
O4 C106 1.458(12) . ?
O4 C109 1.461(11) . ?
N4 C59 1.340(10) . ?
N4 C64 1.417(10) . ?
C4 C5 1.413(15) . ?
C4 H4 0.9500 . ?
C5 C6 1.46(2) . ?
C5 H5 0.9500 . ?
C6 C7 1.327(19) . ?
C6 H6 0.9500 . ?
C7 C8 1.353(18) . ?
C7 H7 0.9500 . ?
C8 H8 0.9500 . ?
C9 C10 1.551(12) . ?
C10 C11 1.531(14) . ?
C10 C12 1.544(12) . ?
C10 C13 1.557(12) . ?
C11 H11A 0.9800 . ?
C11 H11B 0.9800 . ?
C11 H11C 0.9800 . ?
C12 H12A 0.9800 . ?
C12 H12B 0.9800 . ?
C12 H12C 0.9800 . ?
C13 H13A 0.9800 . ?
C13 H13B 0.9800 . ?
C13 H13C 0.9800 . ?
C14 C19 1.412(11) . ?
C14 C15 1.424(12) . ?
C15 C16 1.386(12) . ?
C15 C34 1.534(11) . ?
C16 C17 1.379(11) . ?
C16 H16 0.9500 . ?
C17 C18 1.384(12) . ?
C17 C33 1.521(13) . ?
C18 C19 1.389(12) . ?
C18 H18 0.9500 . ?
C19 C20 1.520(11) . ?
C20 C21 1.535(12) . ?
C20 C27 1.537(12) . ?
C20 H20 1.0000 . ?
C21 C26 1.361(11) . ?
C21 C22 1.389(12) . ?
C22 C23 1.398(13) . ?
C22 H22 0.9500 . ?
C23 C24 1.351(13) . ?
C23 H23 0.9500 . ?
C24 C25 1.386(13) . ?
C24 H24 0.9500 . ?
C25 C26 1.405(13) . ?
C25 H25 0.9500 . ?
C26 H26 0.9500 . ?
C27 C28 1.375(13) . ?
C27 C32 1.399(14) . ?
C28 C29 1.376(15) . ?
C28 H28 0.9500 . ?
C29 C30 1.401(17) . ?
C29 H29 0.9500 . ?
C30 C31 1.351(16) . ?
C30 H30 0.9500 . ?
C31 C32 1.390(13) . ?
C31 H31 0.9500 . ?
C32 H32 0.9500 . ?
C33 H33A 0.9800 . ?
C33 H33B 0.9800 . ?
C33 H33C 0.9800 . ?
C34 C41 1.515(12) . ?
C34 C35 1.548(12) . ?
C34 H34 1.0000 . ?
C35 C40 1.385(12) . ?
C35 C36 1.391(13) . ?
C36 C37 1.385(13) . ?
C36 H36 0.9500 . ?
C37 C38 1.373(15) . ?
C37 H37 0.9500 . ?
C38 C39 1.382(15) . ?
C38 H38 0.9500 . ?
C39 C40 1.401(13) . ?
C39 H39 0.9500 . ?
C40 H40 0.9500 . ?
C41 C42 1.392(13) . ?
C41 C46 1.403(13) . ?
C42 C43 1.387(14) . ?
C42 H42 0.9500 . ?
C43 C44 1.370(14) . ?
C43 H43 0.9500 . ?
C44 C45 1.360(14) . ?
C44 H44 0.9500 . ?
C45 C46 1.392(14) . ?
C45 H45 0.9500 . ?
C46 H46 0.9500 . ?
C47 C48 1.497(14) . ?
C47 H47A 0.9900 . ?
C47 H47B 0.9900 . ?
C48 C49 1.494(12) . ?
C48 C49A 1.521(14) . ?
C48 H48A 0.9900 . ?
C48 H48B 0.9900 . ?
C49 C50 1.504(13) . ?
C49 H49A 0.9900 . ?
C49 H49B 0.9900 . ?
C50 C49A 1.498(14) . ?
C50 H50A 0.9900 . ?
C50 H50B 0.9900 . ?
C51 C53 1.511(12) . ?
C51 C52 1.532(11) . ?
C51 H51 1.0000 . ?
C52 H52A 0.9800 . ?
C52 H52B 0.9800 . ?
C52 H52C 0.9800 . ?
C53 C58 1.379(12) . ?
C53 C54 1.397(12) . ?
C54 C55 1.381(13) . ?
C54 H54 0.9500 . ?
C55 C56 1.346(14) . ?
C55 H55 0.9500 . ?
C56 C57 1.376(14) . ?
C56 H56 0.9500 . ?
C57 C58 1.381(13) . ?
C57 H57 0.9500 . ?
C58 H58 0.9500 . ?
C59 C60 1.552(11) . ?
C60 C61 1.535(11) . ?
C60 C63 1.537(12) . ?
C60 C62 1.550(11) . ?
C61 H61A 0.9800 . ?
C61 H61B 0.9800 . ?
C61 H61C 0.9800 . ?
C62 H62A 0.9800 . ?
C62 H62B 0.9800 . ?
C62 H62C 0.9800 . ?
C63 H63A 0.9800 . ?
C63 H63B 0.9800 . ?
C63 H63C 0.9800 . ?
C64 C69 1.412(10) . ?
C64 C65 1.428(11) . ?
C65 C66 1.375(11) . ?
C65 C84 1.529(11) . ?
C66 C67 1.388(11) . ?
C66 H66 0.9500 . ?
C67 C68 1.386(11) . ?
C67 C83 1.526(11) . ?
C68 C69 1.369(11) . ?
C68 H68 0.9500 . ?
C69 C70 1.523(10) . ?
C70 C71 1.498(11) . ?
C70 C77 1.524(11) . ?
C70 H70 1.0000 . ?
C71 C72 1.385(12) . ?
C71 C76 1.407(12) . ?
C72 C73 1.407(12) . ?
C72 H72 0.9500 . ?
C73 C74 1.365(13) . ?
C73 H73 0.9500 . ?
C74 C75 1.359(14) . ?
C74 H74 0.9500 . ?
C75 C76 1.402(13) . ?
C75 H75 0.9500 . ?
C76 H76 0.9500 . ?
C77 C78 1.386(11) . ?
C77 C82 1.397(12) . ?
C78 C79 1.391(12) . ?
C78 H78 0.9500 . ?
C79 C80 1.380(13) . ?
C79 H79 0.9500 . ?
C80 C81 1.362(12) . ?
C80 H80 0.9500 . ?
C81 C82 1.380(12) . ?
C81 H81 0.9500 . ?
C82 H82 0.9500 . ?
C83 H83A 0.9800 . ?
C83 H83B 0.9800 . ?
C83 H83C 0.9800 . ?
C84 C85 1.509(11) . ?
C84 C91 1.553(11) . ?
C84 H84 1.0000 . ?
C85 C90 1.365(11) . ?
C85 C86 1.392(11) . ?
C86 C87 1.377(12) . ?
C86 H86 0.9500 . ?
C87 C88 1.394(13) . ?
C87 H87 0.9500 . ?
C88 C89 1.380(12) . ?
C88 H88 0.9500 . ?
C89 C90 1.385(12) . ?
C89 H89 0.9500 . ?
C90 H90 0.9500 . ?
C91 C92 1.370(10) . ?
C91 C96 1.385(12) . ?
C92 C93 1.393(13) . ?
C92 H92 0.9500 . ?
C93 C94 1.369(13) . ?
C93 H93 0.9500 . ?
C94 C95 1.377(12) . ?
C94 H94 0.9500 . ?
C95 C96 1.392(12) . ?
C95 H95 0.9500 . ?
C96 H96 0.9500 . ?
C97 C98 1.471(13) . ?
C97 H97A 0.9900 . ?
C97 H97B 0.9900 . ?
C98 C99 1.470(16) . ?
C98 H98A 0.9900 . ?
C98 H98B 0.9900 . ?
C99 C100 1.473(12) . ?
C99 H99A 0.9900 . ?
C99 H99B 0.9900 . ?
C100 H10A 0.9900 . ?
C100 H10B 0.9900 . ?
C102 C103 1.476(11) . ?
C102 H10E 0.9900 . ?
C102 H10F 0.9900 . ?
C103 C104 1.502(11) . ?
C103 H10G 0.9900 . ?
C103 H10H 0.9900 . ?
C104 C105 1.511(11) . ?
C104 H10I 0.9900 . ?
C104 H10J 0.9900 . ?
C105 H10C 0.9900 . ?
C105 H10D 0.9900 . ?
C106 C107 1.470(12) . ?
C106 H10O 0.9900 . ?
C106 H10P 0.9900 . ?
C107 C108 1.512(12) . ?
C107 H10M 0.9900 . ?
C107 H10N 0.9900 . ?
C108 C109 1.458(12) . ?
C108 H10K 0.9900 . ?
C108 H10L 0.9900 . ?
C109 H10Q 0.9900 . ?
C109 H10R 0.9900 . ?
C49A H49C 0.9900 . ?
C49A H49D 0.9900 . ?

loop_
_geom_torsion_atom_site_label_1
_geom_torsion_atom_site_label_2
_geom_torsion_atom_site_label_3
_geom_torsion_atom_site_label_4
_geom_torsion
_geom_torsion_site_symmetry_1
_geom_torsion_site_symmetry_2
_geom_torsion_site_symmetry_3
_geom_torsion_site_symmetry_4
_geom_torsion_publ_flag
C9 N1 C1 C3 -93.0(11) . . . . ?
Mg1 N1 C1 C3 95.7(10) . . . . ?
C9 N1 C1 C2 146.6(9) . . . . ?
Mg1 N1 C1 C2 -24.7(13) . . . . ?
N1 C1 C3 C4 -2.9(15) . . . . ?
C2 C1 C3 C4 118.1(11) . . . . ?
N1 C1 C3 C8 173.7(10) . . . . ?
C2 C1 C3 C8 -65.4(13) . . . . ?
C8 C3 C4 C5 1.3(16) . . . . ?
C1 C3 C4 C5 178.0(10) . . . . ?
C3 C4 C5 C6 -1.4(16) . . . . ?
C4 C5 C6 C7 1.7(18) . . . . ?
C5 C6 C7 C8 -2(2) . . . . ?
C6 C7 C8 C3 2(2) . . . . ?
C4 C3 C8 C7 -1.4(17) . . . . ?
C1 C3 C8 C7 -178.1(11) . . . . ?
C14 N2 C9 N1 -176.2(7) . . . . ?
Mg1 N2 C9 N1 6.3(7) . . . . ?
C14 N2 C9 C10 7.9(14) . . . . ?
Mg1 N2 C9 C10 -169.6(8) . . . . ?
C14 N2 C9 Mg1 177.5(9) . . . . ?
C1 N1 C9 N2 179.4(8) . . . . ?
Mg1 N1 C9 N2 -6.6(7) . . . . ?
C1 N1 C9 C10 -4.5(13) . . . . ?
Mg1 N1 C9 C10 169.5(7) . . . . ?
C1 N1 C9 Mg1 -173.9(10) . . . . ?
N2 C9 C10 C11 -7.8(13) . . . . ?
N1 C9 C10 C11 176.8(8) . . . . ?
N2 C9 C10 C12 -127.6(9) . . . . ?
N1 C9 C10 C12 57.0(11) . . . . ?
N2 C9 C10 C13 108.5(10) . . . . ?
N1 C9 C10 C13 -66.9(11) . . . . ?
C9 N2 C14 C19 -97.6(11) . . . . ?
Mg1 N2 C14 C19 78.5(11) . . . . ?
C9 N2 C14 C15 90.5(11) . . . . ?
Mg1 N2 C14 C15 -93.4(10) . . . . ?
C19 C14 C15 C16 6.8(13) . . . . ?
N2 C14 C15 C16 178.9(8) . . . . ?
C19 C14 C15 C34 -169.0(8) . . . . ?
N2 C14 C15 C34 3.2(13) . . . . ?
C14 C15 C16 C17 -0.6(14) . . . . ?
C34 C15 C16 C17 175.2(8) . . . . ?
C15 C16 C17 C18 -5.5(14) . . . . ?
C15 C16 C17 C33 177.1(8) . . . . ?
C16 C17 C18 C19 5.5(13) . . . . ?
C33 C17 C18 C19 -177.2(8) . . . . ?
C17 C18 C19 C14 0.7(13) . . . . ?
C17 C18 C19 C20 -175.1(8) . . . . ?
C15 C14 C19 C18 -6.8(13) . . . . ?
N2 C14 C19 C18 -178.9(8) . . . . ?
C15 C14 C19 C20 168.9(8) . . . . ?
N2 C14 C19 C20 -3.2(13) . . . . ?
C18 C19 C20 C21 57.8(11) . . . . ?
C14 C19 C20 C21 -118.0(9) . . . . ?
C18 C19 C20 C27 -68.8(11) . . . . ?
C14 C19 C20 C27 115.4(9) . . . . ?
C19 C20 C21 C26 -110.6(9) . . . . ?
C27 C20 C21 C26 18.3(12) . . . . ?
C19 C20 C21 C22 62.0(11) . . . . ?
C27 C20 C21 C22 -169.1(8) . . . . ?
C26 C21 C22 C23 -1.2(14) . . . . ?
C20 C21 C22 C23 -174.3(8) . . . . ?
C21 C22 C23 C24 0.5(15) . . . . ?
C22 C23 C24 C25 -0.3(15) . . . . ?
C23 C24 C25 C26 0.9(15) . . . . ?
C22 C21 C26 C25 1.8(14) . . . . ?
C20 C21 C26 C25 174.4(9) . . . . ?
C24 C25 C26 C21 -1.6(15) . . . . ?
C19 C20 C27 C28 -169.4(9) . . . . ?
C21 C20 C27 C28 65.6(12) . . . . ?
C19 C20 C27 C32 9.1(13) . . . . ?
C21 C20 C27 C32 -115.9(10) . . . . ?
C32 C27 C28 C29 0.6(16) . . . . ?
C20 C27 C28 C29 179.2(10) . . . . ?
C27 C28 C29 C30 0.6(19) . . . . ?
C28 C29 C30 C31 -2(2) . . . . ?
C29 C30 C31 C32 2.5(19) . . . . ?
C30 C31 C32 C27 -1.3(17) . . . . ?
C28 C27 C32 C31 -0.3(15) . . . . ?
C20 C27 C32 C31 -178.8(10) . . . . ?
C16 C15 C34 C41 -38.9(11) . . . . ?
C14 C15 C34 C41 136.8(9) . . . . ?
C16 C15 C34 C35 86.5(10) . . . . ?
C14 C15 C34 C35 -97.8(10) . . . . ?
C41 C34 C35 C40 -84.3(10) . . . . ?
C15 C34 C35 C40 149.9(8) . . . . ?
C41 C34 C35 C36 91.7(10) . . . . ?
C15 C34 C35 C36 -34.0(11) . . . . ?
C40 C35 C36 C37 -1.3(13) . . . . ?
C34 C35 C36 C37 -177.3(8) . . . . ?
C35 C36 C37 C38 0.6(14) . . . . ?
C36 C37 C38 C39 -0.2(15) . . . . ?
C37 C38 C39 C40 0.5(15) . . . . ?
C36 C35 C40 C39 1.6(13) . . . . ?
C34 C35 C40 C39 177.8(8) . . . . ?
C38 C39 C40 C35 -1.2(14) . . . . ?
C15 C34 C41 C42 96.7(10) . . . . ?
C35 C34 C41 C42 -30.7(12) . . . . ?
C15 C34 C41 C46 -80.7(10) . . . . ?
C35 C34 C41 C46 151.9(8) . . . . ?
C46 C41 C42 C43 -0.8(14) . . . . ?
C34 C41 C42 C43 -178.3(9) . . . . ?
C41 C42 C43 C44 0.5(16) . . . . ?
C42 C43 C44 C45 -0.3(16) . . . . ?
C43 C44 C45 C46 0.5(16) . . . . ?
C44 C45 C46 C41 -0.9(15) . . . . ?
C42 C41 C46 C45 1.0(13) . . . . ?
C34 C41 C46 C45 178.6(9) . . . . ?
C50 O1 C47 C48 -8.6(12) . . . . ?
Mg1 O1 C47 C48 161.4(7) . . . . ?
O1 C47 C48 C49 28.4(18) . . . . ?
O1 C47 C48 C49A -6(2) . . . . ?
C47 C48 C49 C50 -37(2) . . . . ?
C47 O1 C50 C49A 20(2) . . . . ?
Mg1 O1 C50 C49A -149.6(18) . . . . ?
C47 O1 C50 C49 -14.9(17) . . . . ?
Mg1 O1 C50 C49 175.4(15) . . . . ?
C48 C49 C50 O1 33(2) . . . . ?
C59 N3 C51 C53 -131.0(8) . . . . ?
Mg2 N3 C51 C53 44.4(11) . . . . ?
C59 N3 C51 C52 105.7(9) . . . . ?
Mg2 N3 C51 C52 -78.9(10) . . . . ?
N3 C51 C53 C58 119.7(9) . . . . ?
C52 C51 C53 C58 -118.0(9) . . . . ?
N3 C51 C53 C54 -61.6(10) . . . . ?
C52 C51 C53 C54 60.7(11) . . . . ?
C58 C53 C54 C55 2.0(14) . . . . ?
C51 C53 C54 C55 -176.7(8) . . . . ?
C53 C54 C55 C56 -2.8(15) . . . . ?
C54 C55 C56 C57 2.8(17) . . . . ?
C55 C56 C57 C58 -1.9(16) . . . . ?
C54 C53 C58 C57 -1.2(14) . . . . ?
C51 C53 C58 C57 177.5(9) . . . . ?
C56 C57 C58 C53 1.1(15) . . . . ?
C51 N3 C59 N4 -177.2(7) . . . . ?
Mg2 N3 C59 N4 5.7(6) . . . . ?
C51 N3 C59 C60 13.6(11) . . . . ?
Mg2 N3 C59 C60 -163.5(6) . . . . ?
C51 N3 C59 Mg2 177.1(8) . . . . ?
C64 N4 C59 N3 153.7(7) . . . . ?
Mg2 N4 C59 N3 -5.6(6) . . . . ?
C64 N4 C59 C60 -37.4(11) . . . . ?
Mg2 N4 C59 C60 163.3(7) . . . . ?
C64 N4 C59 Mg2 159.3(8) . . . . ?
N3 C59 C60 C61 63.0(9) . . . . ?
N4 C59 C60 C61 -104.7(9) . . . . ?
Mg2 C59 C60 C61 -16(3) . . . . ?
N3 C59 C60 C63 179.1(7) . . . . ?
N4 C59 C60 C63 11.4(11) . . . . ?
Mg2 C59 C60 C63 101(2) . . . . ?
N3 C59 C60 C62 -60.5(10) . . . . ?
N4 C59 C60 C62 131.8(8) . . . . ?
Mg2 C59 C60 C62 -139(2) . . . . ?
C59 N4 C64 C69 -70.0(10) . . . . ?
Mg2 N4 C64 C69 79.7(10) . . . . ?
C59 N4 C64 C65 119.6(8) . . . . ?
Mg2 N4 C64 C65 -90.7(8) . . . . ?
C69 C64 C65 C66 4.0(11) . . . . ?
N4 C64 C65 C66 174.6(8) . . . . ?
C69 C64 C65 C84 -174.2(7) . . . . ?
N4 C64 C65 C84 -3.5(11) . . . . ?
C64 C65 C66 C67 2.9(13) . . . . ?
C84 C65 C66 C67 -179.0(8) . . . . ?
C65 C66 C67 C68 -6.3(13) . . . . ?
C65 C66 C67 C83 176.6(9) . . . . ?
C66 C67 C68 C69 3.0(12) . . . . ?
C83 C67 C68 C69 -179.9(8) . . . . ?
C67 C68 C69 C64 3.6(12) . . . . ?
C67 C68 C69 C70 -170.6(7) . . . . ?
N4 C64 C69 C68 -177.6(7) . . . . ?
C65 C64 C69 C68 -7.1(11) . . . . ?
N4 C64 C69 C70 -3.5(11) . . . . ?
C65 C64 C69 C70 167.0(7) . . . . ?
C68 C69 C70 C71 -83.1(9) . . . . ?
C64 C69 C70 C71 102.8(9) . . . . ?
C68 C69 C70 C77 46.5(10) . . . . ?
C64 C69 C70 C77 -127.6(8) . . . . ?
C69 C70 C71 C72 19.5(11) . . . . ?
C77 C70 C71 C72 -107.9(9) . . . . ?
C69 C70 C71 C76 -162.6(7) . . . . ?
C77 C70 C71 C76 70.0(10) . . . . ?
C76 C71 C72 C73 0.1(12) . . . . ?
C70 C71 C72 C73 178.0(8) . . . . ?
C71 C72 C73 C74 -0.5(13) . . . . ?
C72 C73 C74 C75 0.6(14) . . . . ?
C73 C74 C75 C76 -0.2(14) . . . . ?
C74 C75 C76 C71 -0.3(13) . . . . ?
C72 C71 C76 C75 0.3(12) . . . . ?
C70 C71 C76 C75 -177.7(8) . . . . ?
C71 C70 C77 C78 9.1(12) . . . . ?
C69 C70 C77 C78 -121.7(8) . . . . ?
C71 C70 C77 C82 -172.8(8) . . . . ?
C69 C70 C77 C82 56.5(10) . . . . ?
C82 C77 C78 C79 -0.3(13) . . . . ?
C70 C77 C78 C79 177.9(8) . . . . ?
C77 C78 C79 C80 -1.5(13) . . . . ?
C78 C79 C80 C81 2.4(14) . . . . ?
C79 C80 C81 C82 -1.5(14) . . . . ?
C80 C81 C82 C77 -0.4(14) . . . . ?
C78 C77 C82 C81 1.3(13) . . . . ?
C70 C77 C82 C81 -177.0(8) . . . . ?
C66 C65 C84 C85 71.5(11) . . . . ?
C64 C65 C84 C85 -110.4(8) . . . . ?
C66 C65 C84 C91 -58.9(10) . . . . ?
C64 C65 C84 C91 119.2(8) . . . . ?
C65 C84 C85 C90 -40.7(11) . . . . ?
C91 C84 C85 C90 87.8(10) . . . . ?
C65 C84 C85 C86 140.9(8) . . . . ?
C91 C84 C85 C86 -90.5(9) . . . . ?
C90 C85 C86 C87 0.6(13) . . . . ?
C84 C85 C86 C87 179.0(9) . . . . ?
C85 C86 C87 C88 0.2(15) . . . . ?
C86 C87 C88 C89 -1.7(15) . . . . ?
C87 C88 C89 C90 2.3(14) . . . . ?
C86 C85 C90 C89 0.1(12) . . . . ?
C84 C85 C90 C89 -178.3(8) . . . . ?
C88 C89 C90 C85 -1.6(13) . . . . ?
C85 C84 C91 C92 17.3(11) . . . . ?
C65 C84 C91 C92 148.8(8) . . . . ?
C85 C84 C91 C96 -166.5(8) . . . . ?
C65 C84 C91 C96 -35.0(11) . . . . ?
C96 C91 C92 C93 -1.5(14) . . . . ?
C84 C91 C92 C93 174.8(9) . . . . ?
C91 C92 C93 C94 -0.1(15) . . . . ?
C92 C93 C94 C95 1.5(16) . . . . ?
C93 C94 C95 C96 -1.3(16) . . . . ?
C92 C91 C96 C95 1.7(14) . . . . ?
C84 C91 C96 C95 -174.6(9) . . . . ?
C94 C95 C96 C91 -0.4(15) . . . . ?
C100 O2 C97 C98 -19.3(11) . . . . ?
Mg2 O2 C97 C98 169.1(8) . . . . ?
O2 C97 C98 C99 19.5(14) . . . . ?
C97 C98 C99 C100 -12.4(16) . . . . ?
C97 O2 C100 C99 11.9(11) . . . . ?
Mg2 O2 C100 C99 -176.6(7) . . . . ?
C98 C99 C100 O2 0.5(14) . . . . ?
C105 O3 C102 C103 43.2(16) . . . . ?
O3 C102 C103 C104 -42.5(15) . . . . ?
C102 C103 C104 C105 25.4(13) . . . . ?
C102 O3 C105 C104 -25.5(16) . . . . ?
C103 C104 C105 O3 -1.0(15) . . . . ?
C109 O4 C106 C107 6.9(18) . . . . ?
O4 C106 C107 C108 -28.8(17) . . . . ?
C106 C107 C108 C109 41.5(17) . . . . ?
C107 C108 C109 O4 -37.3(18) . . . . ?
C106 O4 C109 C108 19.0(18) . . . . ?
O1 C50 C49A C48 -23(3) . . . . ?
C47 C48 C49A C50 17(3) . . . . ?
